data_2014055
loop_
_publ_author_name
'Mohamed, E. Mothi'
'Panchanatheswaran, Krishnaswamy '
'Low, John N.'
'Glidewell, Christopher'

_publ_section_title
;
 \m-Ethane-1,2-diylbis(diphenylphosphine
 oxide)-\k^2^<i>O</i>:<i>O</i>'-bis[dibenzyldichlorotin(IV)]: a
 centrosymmetric complex containing trigonal-bipyramidal tin(IV),
 linked into chains of rings by C---H&#x00B7;&#x00B7;&#x00B7;\p(arene)
 hydrogen bonds
;
_journal_issue 4
_journal_name_full 'Acta Crystallographica Section C'
_journal_page_first m172
_journal_page_last m173
_journal_paper_doi 10.1107/S0108270104003981
_journal_volume 60
_journal_year 2004
_chemical_formula_moiety 'C54 H52 Cl4 O2 P2 Sn2'
_chemical_formula_sum 'C54 H52 Cl4 O2 P2 Sn2'
_chemical_formula_weight 1174.12
_chemical_name_systematic
;
\m-ethane-1,2-diylbis(diphenylphosphine oxide)-\k^2^O:O'-
bis[dibenzyldichlorotin(IV)]
;
_space_group_IT_number 15
_symmetry_cell_setting monoclinic
_symmetry_space_group_name_Hall '-C 2yc'
_symmetry_space_group_name_H-M 'C 1 2/c 1'
_atom_sites_solution_hydrogens geom
_atom_sites_solution_primary direct
_atom_sites_solution_secondary difmap
_cell_angle_alpha 90.00
_cell_angle_beta 91.571(2)
_cell_angle_gamma 90.00
_cell_formula_units_Z 4
_cell_length_a 15.0100(5)
_cell_length_b 14.7055(6)
_cell_length_c 22.6909(6)
_cell_measurement_reflns_used 5716
_cell_measurement_temperature 120(2)
_cell_measurement_theta_max 27.45
_cell_measurement_theta_min 3.21
_cell_volume 5006.7(3)
_computing_cell_refinement 'DENZO--SMN (Otwinowski & Minor, 1997)'
_computing_data_collection 'KappaCCD Server Software (Nonius, 1997)'
_computing_data_reduction DENZO--SMN
_computing_molecular_graphics 'PLATON (Spek, 2003)'
_computing_publication_material 'SHELXL97 (Sheldrick, 1997) and PRPKAPPA (Ferguson, 1999)'
_computing_structure_refinement 'OSCAIL and SHELXL97 (Sheldrick, 1997)'
_computing_structure_solution 'OSCAIL (McArdle, 2003) and SHELXS97 (Sheldrick, 1997)'
_diffrn_ambient_temperature 120(2)
_diffrn_measured_fraction_theta_full 0.997
_diffrn_measured_fraction_theta_max 0.997
_diffrn_measurement_device_type 'Nonius KappaCCD'
_diffrn_measurement_method '\f scans, and \w scans with \k offsets'
_diffrn_radiation_monochromator graphite
_diffrn_radiation_source 'rotating anode'
_diffrn_radiation_type 'Mo K\a'
_diffrn_radiation_wavelength 0.71073
_diffrn_reflns_av_R_equivalents 0.0822
_diffrn_reflns_av_sigmaI/netI 0.0812
_diffrn_reflns_limit_h_max 19
_diffrn_reflns_limit_h_min -19
_diffrn_reflns_limit_k_max 19
_diffrn_reflns_limit_k_min -18
_diffrn_reflns_limit_l_max 29
_diffrn_reflns_limit_l_min -29
_diffrn_reflns_number 31842
_diffrn_reflns_theta_full 27.45
_diffrn_reflns_theta_max 27.45
_diffrn_reflns_theta_min 3.21
_diffrn_standards_decay_% negligible
_exptl_absorpt_coefficient_mu 1.316
_exptl_absorpt_correction_T_max 0.940
_exptl_absorpt_correction_T_min 0.731
_exptl_absorpt_correction_type multi-scan
_exptl_absorpt_process_details '(SORTAV; Blessing, 1995; Blessing, 1997)'
_exptl_crystal_colour colourless
_exptl_crystal_density_diffrn 1.558
_exptl_crystal_density_method 'not measured'
_exptl_crystal_description needle
_exptl_crystal_F_000 2360
_exptl_crystal_size_max 0.20
_exptl_crystal_size_mid 0.07
_exptl_crystal_size_min 0.05
_refine_diff_density_max 1.196
_refine_diff_density_min -0.684
_refine_ls_extinction_method none
_refine_ls_goodness_of_fit_ref 0.959
_refine_ls_hydrogen_treatment constr
_refine_ls_matrix_type full
_refine_ls_number_parameters 289
_refine_ls_number_reflns 5716
_refine_ls_number_restraints 0
_refine_ls_restrained_S_all 0.959
_refine_ls_R_factor_all 0.0841
_refine_ls_R_factor_gt 0.0399
_refine_ls_shift/su_max 0.001
_refine_ls_shift/su_mean 0.000
_refine_ls_structure_factor_coef Fsqd
_refine_ls_weighting_details 'w=1/[\s^2^(Fo^2^)+(0.0368P)^2^] where P=(Fo^2^+2Fc^2^)/3'
_refine_ls_weighting_scheme calc
_refine_ls_wR_factor_gt 0.0718
_refine_ls_wR_factor_ref 0.0830
_reflns_number_gt 3778
_reflns_number_total 5716
_reflns_threshold_expression I>2\s(I)
_cod_data_source_file sk1706.cif
_cod_data_source_block I
_cod_depositor_comments
;
The following automatic conversions were performed:

'_exptl_absorpt_correction_type' value 'Multi-scan' changed to
'multi-scan' according to
/home/saulius/struct/CIF-dictionaries/cif_core.dic dictionary named
'cif_core.dic' version 2.4.1 from 2010-06-29.

Automatic conversion script
Id: cif_fix_values 1715 2011-07-08 13:25:40Z adriana 
;
_cod_original_sg_symbol_H-M 'C 2/c'
_cod_database_code 2014055
_cod_database_fobs_code 2014055

loop_
_symmetry_equiv_pos_as_xyz
'x, y, z'
'-x, y, -z+1/2'
'x+1/2, y+1/2, z'
'-x+1/2, y+1/2, -z+1/2'
'-x, -y, -z'
'x, -y, z-1/2'
'-x+1/2, -y+1/2, -z'
'x+1/2, -y+1/2, z-1/2'

loop_
_atom_site_label
_atom_site_fract_x
_atom_site_fract_y
_atom_site_fract_z
_atom_site_U_iso_or_equiv
_atom_site_adp_type
_atom_site_calc_flag
_atom_site_refinement_flags
_atom_site_occupancy
_atom_site_disorder_assembly
_atom_site_disorder_group
_atom_site_type_symbol
Sn1 0.341728(15) 0.293892(16) 0.383758(9) 0.02403(9) Uani d . 1 . . Sn
Cl1 0.33173(7) 0.14724(6) 0.33012(4) 0.0418(3) Uani d . 1 . . Cl
Cl2 0.42566(6) 0.22832(6) 0.46228(4) 0.0326(2) Uani d . 1 . . Cl
O1 0.35524(16) 0.42107(17) 0.43776(10) 0.0373(6) Uani d . 1 . . O
P1 0.36645(6) 0.51543(6) 0.45765(4) 0.0251(2) Uani d . 1 . . P
C1 0.4573(2) 0.5223(3) 0.51083(13) 0.0270(8) Uani d . 1 . . C
C3 0.4150(2) 0.3585(2) 0.31629(13) 0.0249(8) Uani d . 1 . . C
C4 0.2017(2) 0.3007(3) 0.39790(16) 0.0346(9) Uani d . 1 . . C
C11 0.3876(2) 0.5926(2) 0.39847(13) 0.0231(8) Uani d . 1 . . C
C12 0.4530(2) 0.6587(2) 0.40075(14) 0.0271(8) Uani d . 1 . . C
C13 0.4649(2) 0.7158(2) 0.35356(16) 0.0360(9) Uani d . 1 . . C
C14 0.4101(3) 0.7076(3) 0.30358(16) 0.0388(10) Uani d . 1 . . C
C15 0.3448(2) 0.6430(3) 0.30059(15) 0.0325(9) Uani d . 1 . . C
C16 0.3326(2) 0.5854(2) 0.34792(13) 0.0273(8) Uani d . 1 . . C
C21 0.2677(2) 0.5538(2) 0.49210(13) 0.0238(8) Uani d . 1 . . C
C22 0.2253(2) 0.4961(3) 0.53128(14) 0.0304(9) Uani d . 1 . . C
C23 0.1449(2) 0.5203(3) 0.55530(15) 0.0329(9) Uani d . 1 . . C
C24 0.1073(2) 0.6027(3) 0.53999(15) 0.0338(9) Uani d . 1 . . C
C25 0.1478(2) 0.6601(3) 0.50128(15) 0.0330(9) Uani d . 1 . . C
C26 0.2280(2) 0.6368(2) 0.47775(14) 0.0285(9) Uani d . 1 . . C
C31 0.5138(2) 0.3634(2) 0.32797(13) 0.0241(8) Uani d . 1 . . C
C32 0.5592(3) 0.4455(3) 0.32751(14) 0.0329(9) Uani d . 1 . . C
C33 0.6520(3) 0.4470(3) 0.33559(15) 0.0464(12) Uani d . 1 . . C
C34 0.6977(3) 0.3671(4) 0.34417(16) 0.0520(13) Uani d . 1 . . C
C35 0.6536(3) 0.2859(3) 0.34459(16) 0.0496(12) Uani d . 1 . . C
C36 0.5626(3) 0.2838(3) 0.33685(14) 0.0370(10) Uani d . 1 . . C
C41 0.1612(2) 0.3801(2) 0.36526(15) 0.0280(8) Uani d . 1 . . C
C42 0.1166(2) 0.4476(3) 0.39409(15) 0.0310(9) Uani d . 1 . . C
C43 0.0811(2) 0.5212(3) 0.36405(16) 0.0370(10) Uani d . 1 . . C
C44 0.0902(3) 0.5291(3) 0.30359(17) 0.0392(10) Uani d . 1 . . C
C45 0.1346(2) 0.4621(3) 0.27407(16) 0.0368(10) Uani d . 1 . . C
C46 0.1706(2) 0.3881(2) 0.30399(15) 0.0316(9) Uani d . 1 . . C
H1A 0.4695 0.5870 0.5199 0.032 Uiso calc R 1 . . H
H1B 0.4396 0.4922 0.5477 0.032 Uiso calc R 1 . . H
H12 0.4901 0.6647 0.4351 0.032 Uiso calc R 1 . . H
H13 0.5104 0.7607 0.3552 0.043 Uiso calc R 1 . . H
H14 0.4181 0.7473 0.2711 0.047 Uiso calc R 1 . . H
H15 0.3078 0.6376 0.2661 0.039 Uiso calc R 1 . . H
H16 0.2867 0.5409 0.3461 0.033 Uiso calc R 1 . . H
H22 0.2519 0.4394 0.5416 0.037 Uiso calc R 1 . . H
H23 0.1162 0.4808 0.5819 0.040 Uiso calc R 1 . . H
H24 0.0524 0.6200 0.5565 0.041 Uiso calc R 1 . . H
H25 0.1202 0.7162 0.4907 0.040 Uiso calc R 1 . . H
H26 0.2565 0.6774 0.4517 0.034 Uiso calc R 1 . . H
H3A 0.4038 0.3252 0.2789 0.030 Uiso calc R 1 . . H
H3B 0.3919 0.4210 0.3108 0.030 Uiso calc R 1 . . H
H32 0.5274 0.5008 0.3217 0.039 Uiso calc R 1 . . H
H33 0.6833 0.5031 0.3351 0.056 Uiso calc R 1 . . H
H34 0.7606 0.3683 0.3499 0.062 Uiso calc R 1 . . H
H35 0.6860 0.2309 0.3502 0.060 Uiso calc R 1 . . H
H36 0.5324 0.2270 0.3376 0.044 Uiso calc R 1 . . H
H4A 0.1729 0.2437 0.3841 0.042 Uiso calc R 1 . . H
H4B 0.1912 0.3072 0.4406 0.042 Uiso calc R 1 . . H
H42 0.1100 0.4434 0.4355 0.037 Uiso calc R 1 . . H
H43 0.0501 0.5668 0.3849 0.044 Uiso calc R 1 . . H
H44 0.0661 0.5801 0.2829 0.047 Uiso calc R 1 . . H
H45 0.1406 0.4666 0.2326 0.044 Uiso calc R 1 . . H
H46 0.2017 0.3427 0.2831 0.038 Uiso calc R 1 . . H

loop_
_atom_site_aniso_label
_atom_site_aniso_U_11
_atom_site_aniso_U_22
_atom_site_aniso_U_33
_atom_site_aniso_U_12
_atom_site_aniso_U_13
_atom_site_aniso_U_23
Sn1 0.02342(15) 0.02919(16) 0.01947(13) -0.00203(12) 0.00056(9) 0.00214(11)
Cl1 0.0565(7) 0.0328(6) 0.0358(5) -0.0057(5) -0.0067(5) -0.0017(4)
Cl2 0.0317(5) 0.0416(6) 0.0240(4) -0.0010(4) -0.0048(4) 0.0073(4)
O1 0.0389(16) 0.0397(17) 0.0333(14) 0.0020(13) 0.0023(12) -0.0014(12)
P1 0.0216(5) 0.0295(6) 0.0242(5) 0.0032(4) -0.0006(4) 0.0039(4)
C1 0.023(2) 0.038(2) 0.0196(18) 0.0079(16) -0.0006(14) 0.0030(15)
C3 0.026(2) 0.028(2) 0.0203(17) 0.0022(16) 0.0035(14) 0.0017(15)
C4 0.022(2) 0.042(3) 0.039(2) -0.0033(18) -0.0026(16) 0.0067(19)
C11 0.0193(19) 0.029(2) 0.0214(17) 0.0044(16) 0.0009(14) 0.0000(15)
C12 0.020(2) 0.035(2) 0.0262(19) -0.0009(17) -0.0020(15) -0.0020(17)
C13 0.027(2) 0.033(2) 0.049(2) -0.0029(18) 0.0087(18) 0.0105(19)
C14 0.035(2) 0.047(3) 0.035(2) 0.009(2) 0.0098(18) 0.0193(19)
C15 0.030(2) 0.044(3) 0.0234(19) 0.0088(19) -0.0019(16) 0.0022(17)
C16 0.027(2) 0.030(2) 0.0243(19) 0.0032(17) -0.0029(15) 0.0020(16)
C21 0.021(2) 0.027(2) 0.0227(18) -0.0007(16) -0.0051(15) 0.0016(16)
C22 0.031(2) 0.032(2) 0.029(2) 0.0022(18) 0.0005(16) 0.0032(17)
C23 0.029(2) 0.042(3) 0.028(2) -0.0062(19) 0.0078(16) -0.0014(17)
C24 0.028(2) 0.039(3) 0.035(2) 0.0017(19) 0.0047(17) -0.0071(18)
C25 0.028(2) 0.028(2) 0.043(2) 0.0065(18) 0.0040(18) 0.0001(18)
C26 0.028(2) 0.027(2) 0.0308(19) -0.0023(17) -0.0015(16) 0.0034(16)
C31 0.026(2) 0.035(2) 0.0111(16) 0.0010(17) 0.0051(13) 0.0024(15)
C32 0.040(3) 0.036(2) 0.0240(19) -0.0034(19) 0.0099(16) -0.0060(17)
C33 0.045(3) 0.067(3) 0.028(2) -0.024(3) 0.0080(19) -0.012(2)
C34 0.025(2) 0.102(4) 0.029(2) 0.000(3) 0.0006(18) 0.000(2)
C35 0.038(3) 0.077(4) 0.035(2) 0.020(3) 0.0069(19) 0.015(2)
C36 0.036(2) 0.047(3) 0.028(2) 0.003(2) 0.0071(17) 0.0093(18)
C41 0.0166(19) 0.032(2) 0.036(2) -0.0080(17) -0.0035(15) 0.0041(17)
C42 0.018(2) 0.047(3) 0.0279(19) -0.0054(18) 0.0004(15) -0.0001(18)
C43 0.026(2) 0.038(3) 0.046(2) 0.0015(18) -0.0027(18) -0.0093(19)
C44 0.035(2) 0.036(3) 0.046(3) 0.0023(19) -0.0114(19) 0.000(2)
C45 0.038(2) 0.043(3) 0.029(2) -0.005(2) -0.0091(18) 0.0003(19)
C46 0.028(2) 0.033(2) 0.033(2) -0.0047(18) -0.0026(16) -0.0043(17)

loop_
_atom_type_symbol
_atom_type_description
_atom_type_scat_dispersion_real
_atom_type_scat_dispersion_imag
_atom_type_scat_source
C C 0.0033 0.0016 'International Tables Vol C Tables 4.2.6.8 and 6.1.1.4'
H H 0.0000 0.0000 'International Tables Vol C Tables 4.2.6.8 and 6.1.1.4'
Cl Cl 0.1484 0.1585 'International Tables Vol C Tables 4.2.6.8 and 6.1.1.4'
O O 0.0106 0.0060 'International Tables Vol C Tables 4.2.6.8 and 6.1.1.4'
P P 0.1023 0.0942 'International Tables Vol C Tables 4.2.6.8 and 6.1.1.4'
Sn Sn -0.6537 1.4246 'International Tables Vol C Tables 4.2.6.8 and 6.1.1.4'

loop_
_geom_angle_atom_site_label_1
_geom_angle_atom_site_label_2
_geom_angle_atom_site_label_3
_geom_angle_site_symmetry_1
_geom_angle
_geom_angle_publ_flag
Cl2 Sn1 C3 . 116.68(9) y
Cl2 Sn1 C4 . 114.37(9) y
C3 Sn1 C4 . 128.0(2) y
C3 Sn1 O1 . 88.87(11) no
C4 Sn1 O1 . 87.32(12) no
O1 Sn1 Cl2 . 83.67(6) no
C3 Sn1 Cl1 . 93.46(9) no
C4 Sn1 Cl1 . 93.90(11) no
O1 Sn1 Cl1 . 175.87(6) y
Cl2 Sn1 Cl1 . 92.24(3) no
P1 O1 Sn1 . 164.8(2) y
O1 P1 C21 . 110.10(16) no
O1 P1 C11 . 112.91(14) no
C21 P1 C11 . 107.10(15) no
O1 P1 C1 . 109.74(16) no
C21 P1 C1 . 108.17(15) no
C11 P1 C1 . 108.68(16) no
C1 C1 P1 5_666 112.7(3) no
C1 C1 H1A 5_666 109.0 no
P1 C1 H1A . 109.0 no
C1 C1 H1B 5_666 109.0 no
P1 C1 H1B . 109.0 no
H1A C1 H1B . 107.8 no
C12 C11 C16 . 119.1(3) no
C12 C11 P1 . 123.9(2) no
C16 C11 P1 . 117.0(3) no
C13 C12 C11 . 120.5(3) no
C13 C12 H12 . 119.7 no
C11 C12 H12 . 119.7 no
C12 C13 C14 . 119.7(3) no
C12 C13 H13 . 120.1 no
C14 C13 H13 . 120.1 no
C15 C14 C13 . 120.6(3) no
C15 C14 H14 . 119.7 no
C13 C14 H14 . 119.7 no
C14 C15 C16 . 119.8(3) no
C14 C15 H15 . 120.1 no
C16 C15 H15 . 120.1 no
C15 C16 C11 . 120.2(3) no
C15 C16 H16 . 119.9 no
C11 C16 H16 . 119.9 no
C26 C21 C22 . 118.9(3) no
C26 C21 P1 . 121.9(3) no
C22 C21 P1 . 119.0(3) no
C23 C22 C21 . 120.8(3) no
C23 C22 H22 . 119.6 no
C21 C22 H22 . 119.6 no
C24 C23 C22 . 118.9(4) no
C24 C23 H23 . 120.5 no
C22 C23 H23 . 120.5 no
C25 C24 C23 . 121.1(4) no
C25 C24 H24 . 119.4 no
C23 C24 H24 . 119.4 no
C24 C25 C26 . 120.2(3) no
C24 C25 H25 . 119.9 no
C26 C25 H25 . 119.9 no
C25 C26 C21 . 120.0(3) no
C25 C26 H26 . 120.0 no
C21 C26 H26 . 120.0 no
C31 C3 Sn1 . 114.9(2) no
C31 C3 H3A . 108.5 no
Sn1 C3 H3A . 108.5 no
C31 C3 H3B . 108.5 no
Sn1 C3 H3B . 108.5 no
H3A C3 H3B . 107.5 no
C32 C31 C36 . 118.4(3) no
C32 C31 C3 . 121.6(3) no
C36 C31 C3 . 119.9(3) no
C31 C32 C33 . 120.0(4) no
C31 C32 H32 . 120.0 no
C33 C32 H32 . 120.0 no
C34 C33 C32 . 119.8(4) no
C34 C33 H33 . 120.1 no
C32 C33 H33 . 120.1 no
C35 C34 C33 . 120.6(4) no
C35 C34 H34 . 119.7 no
C33 C34 H34 . 119.7 no
C34 C35 C36 . 120.0(4) no
C34 C35 H35 . 120.0 no
C36 C35 H35 . 120.0 no
C35 C36 C31 . 121.1(4) no
C35 C36 H36 . 119.4 no
C31 C36 H36 . 119.4 no
C41 C4 Sn1 . 110.4(2) no
C41 C4 H4A . 109.6 no
Sn1 C4 H4A . 109.6 no
C41 C4 H4B . 109.6 no
Sn1 C4 H4B . 109.6 no
H4A C4 H4B . 108.1 no
C42 C41 C46 . 118.3(3) no
C42 C41 C4 . 121.5(3) no
C46 C41 C4 . 120.2(3) no
C41 C42 C43 . 121.2(3) no
C41 C42 H42 . 119.4 no
C43 C42 H42 . 119.4 no
C42 C43 C44 . 120.5(4) no
C42 C43 H43 . 119.7 no
C44 C43 H43 . 119.7 no
C45 C44 C43 . 119.0(4) no
C45 C44 H44 . 120.5 no
C43 C44 H44 . 120.5 no
C44 C45 C46 . 120.8(4) no
C44 C45 H45 . 119.6 no
C46 C45 H45 . 119.6 no
C45 C46 C41 . 120.1(4) no
C45 C46 H46 . 119.9 no
C41 C46 H46 . 119.9 no

loop_
_geom_bond_atom_site_label_1
_geom_bond_atom_site_label_2
_geom_bond_site_symmetry_2
_geom_bond_distance
_geom_bond_publ_flag
Sn1 Cl1 . 2.4788(10) y
Sn1 Cl2 . 2.3597(8) y
Sn1 O1 . 2.242(2) y
Sn1 C3 . 2.132(3) y
Sn1 C4 . 2.137(4) y
P1 O1 . 1.467(3) y
P1 C21 . 1.787(3) no
P1 C11 . 1.793(3) no
P1 C1 . 1.799(3) no
C1 C1 5_666 1.533(6) no
C1 H1A . 0.99 no
C1 H1B . 0.99 no
C11 C12 . 1.381(5) no
C11 C16 . 1.399(4) no
C12 C13 . 1.377(5) no
C12 H12 . 0.95 no
C13 C14 . 1.388(5) no
C13 H13 . 0.95 no
C14 C15 . 1.366(5) no
C14 H14 . 0.95 no
C15 C16 . 1.384(5) no
C15 H15 . 0.95 no
C16 H16 . 0.95 no
C21 C26 . 1.393(5) no
C21 C22 . 1.396(5) no
C22 C23 . 1.384(5) no
C22 H22 . 0.95 no
C23 C24 . 1.377(5) no
C23 H23 . 0.95 no
C24 C25 . 1.372(5) no
C24 H24 . 0.95 no
C25 C26 . 1.374(5) no
C25 H25 . 0.95 no
C26 H26 . 0.95 no
C3 C31 . 1.501(5) no
C3 H3A . 0.99 no
C3 H3B . 0.99 no
C31 C32 . 1.388(5) no
C31 C36 . 1.393(5) no
C32 C33 . 1.400(5) no
C32 H32 . 0.95 no
C33 C34 . 1.371(6) no
C33 H33 . 0.95 no
C34 C35 . 1.365(6) no
C34 H34 . 0.95 no
C35 C36 . 1.374(5) no
C35 H35 . 0.95 no
C36 H36 . 0.95 no
C4 C41 . 1.502(5) no
C4 H4A . 0.99 no
C4 H4B . 0.99 no
C41 C42 . 1.373(5) no
C41 C46 . 1.406(5) no
C42 C43 . 1.378(5) no
C42 H42 . 0.95 no
C43 C44 . 1.387(5) no
C43 H43 . 0.95 no
C44 C45 . 1.374(5) no
C44 H44 . 0.95 no
C45 C46 . 1.385(5) no
C45 H45 . 0.95 no
C46 H46 . 0.95 no

loop_
_geom_hbond_atom_site_label_D
_geom_hbond_atom_site_label_H
_geom_hbond_atom_site_label_A
_geom_hbond_site_symmetry_A
_geom_hbond_distance_DH
_geom_hbond_distance_HA
_geom_hbond_distance_DA
_geom_hbond_angle_DHA
_geom_hbond_publ_flag
C3 H3A Cg1 2_655 0.99 2.67 3.466(3) 137 y

loop_
_geom_torsion_atom_site_label_1
_geom_torsion_atom_site_label_2
_geom_torsion_atom_site_label_3
_geom_torsion_atom_site_label_4
_geom_torsion_site_symmetry_4
_geom_torsion
_geom_torsion_publ_flag
C3 Sn1 O1 P1 . 25.1(6) no
C4 Sn1 O1 P1 . -103.1(6) no
Cl2 Sn1 O1 P1 . 142.1(6) no
Sn1 O1 P1 C21 . 115.7(6) no
Sn1 O1 P1 C11 . -3.9(7) no
Sn1 O1 P1 C1 . -125.3(6) no
O1 P1 C1 C1 5_666 51.2(4) no
C21 P1 C1 C1 5_666 171.4(3) no
C11 P1 C1 C1 5_666 -72.7(4) no
O1 P1 C11 C12 . -134.4(3) no
C21 P1 C11 C12 . 104.2(3) no
C1 P1 C11 C12 . -12.4(3) no
O1 P1 C11 C16 . 47.0(3) no
C21 P1 C11 C16 . -74.4(3) no
C1 P1 C11 C16 . 169.0(3) no
C16 C11 C12 C13 . -1.0(5) no
P1 C11 C12 C13 . -179.6(3) no
C11 C12 C13 C14 . 0.7(5) no
C12 C13 C14 C15 . -0.4(6) no
C13 C14 C15 C16 . 0.4(6) no
C14 C15 C16 C11 . -0.7(5) no
C12 C11 C16 C15 . 1.1(5) no
P1 C11 C16 C15 . 179.7(3) no
O1 P1 C21 C26 . -131.7(3) no
C11 P1 C21 C26 . -8.6(3) no
C1 P1 C21 C26 . 108.3(3) no
O1 P1 C21 C22 . 43.4(3) no
C11 P1 C21 C22 . 166.5(3) no
C1 P1 C21 C22 . -76.5(3) no
C26 C21 C22 C23 . 0.4(5) no
P1 C21 C22 C23 . -174.9(3) no
C21 C22 C23 C24 . -0.1(5) no
C22 C23 C24 C25 . 0.5(5) no
C23 C24 C25 C26 . -1.1(5) no
C24 C25 C26 C21 . 1.4(5) no
C22 C21 C26 C25 . -1.1(5) no
P1 C21 C26 C25 . 174.1(3) no
C4 Sn1 C3 C31 . 162.8(2) no
O1 Sn1 C3 C31 . 77.1(2) no
Cl2 Sn1 C3 C31 . -5.2(3) no
Cl1 Sn1 C3 C31 . -99.5(2) no
Sn1 C3 C31 C32 . -124.3(3) no
Sn1 C3 C31 C36 . 58.7(4) no
C36 C31 C32 C33 . 0.3(5) no
C3 C31 C32 C33 . -176.7(3) no
C31 C32 C33 C34 . -0.3(5) no
C32 C33 C34 C35 . 0.4(6) no
C33 C34 C35 C36 . -0.5(6) no
C34 C35 C36 C31 . 0.6(6) no
C32 C31 C36 C35 . -0.5(5) no
C3 C31 C36 C35 . 176.6(3) no
C3 Sn1 C4 C41 . -17.3(3) no
O1 Sn1 C4 C41 . 69.1(2) no
Cl2 Sn1 C4 C41 . 151.0(2) no
Cl1 Sn1 C4 C41 . -114.8(2) no
Sn1 C4 C41 C42 . -121.6(3) no
Sn1 C4 C41 C46 . 56.7(4) no
C46 C41 C42 C43 . 0.4(5) no
C4 C41 C42 C43 . 178.7(3) no
C41 C42 C43 C44 . -0.4(5) no
C42 C43 C44 C45 . 0.5(6) no
C43 C44 C45 C46 . -0.7(6) no
C44 C45 C46 C41 . 0.7(5) no
C42 C41 C46 C45 . -0.6(5) no
C4 C41 C46 C45 . -178.9(3) no
